data_2211474
loop_
_publ_author_name
'Wu-Lan Zeng'
'Sai Bi'
'Fan Zhang'
'Jun Wan'

_publ_section_title
;
 3-(1<i>H</i>-Benzotriazol-1-yl)-1-(2-fluorophenyl)propan-1-one
;
_journal_coeditor_code IS2101
_journal_issue 12
_journal_name_full 'Acta Crystallographica Section E'
_journal_page_first o5453
_journal_page_last o5454
_journal_paper_doi 10.1107/S1600536806046320
_journal_volume 62
_journal_year 2006
_chemical_formula_iupac 'C15 H12 F N3 O'
_chemical_formula_moiety 'C15 H12 F N3 O'
_chemical_formula_sum 'C15 H12 F N3 O'
_chemical_formula_weight 269.28
_chemical_name_systematic
;
3-(1H-Benzotriazol-1-yl)-1-(2-fluorophenyl)propan-1-one
;
_space_group_IT_number 14
_symmetry_cell_setting monoclinic
_symmetry_space_group_name_Hall '-P 2ybc'
_symmetry_space_group_name_H-M 'P 1 21/c 1'
_atom_sites_solution_hydrogens geom
_atom_sites_solution_primary direct
_atom_sites_solution_secondary difmap
_audit_creation_method SHELXL-97
_cell_angle_alpha 90.00
_cell_angle_beta 104.339(6)
_cell_angle_gamma 90.00
_cell_formula_units_Z 4
_cell_length_a 15.551(6)
_cell_length_b 5.971(2)
_cell_length_c 14.221(6)
_cell_measurement_reflns_used 2022
_cell_measurement_temperature 293(2)
_cell_measurement_theta_max 24.9
_cell_measurement_theta_min 9.3
_cell_volume 1279.4(8)
_computing_cell_refinement 'SAINT (Siemens, 1996)'
_computing_data_collection 'SMART (Siemens, 1996)'
_computing_data_reduction SAINT
_computing_molecular_graphics 'SHELXTL (Sheldrick, 1997b)'
_computing_publication_material
;
SHELXTL, PARST (Nardelli, 1995) and PLATON (Spek, 2003)
;
_computing_structure_refinement 'SHELXL97 (Sheldrick, 1997a)'
_computing_structure_solution 'SHELXS97 (Sheldrick, 1997a)'
_diffrn_ambient_temperature 293(2)
_diffrn_detector_area_resol_mean 8.33
_diffrn_measured_fraction_theta_full 0.989
_diffrn_measured_fraction_theta_max 0.989
_diffrn_measurement_device_type
;
Siemens SMART 1000 CCD area-detector
;
_diffrn_measurement_method \w
_diffrn_radiation_monochromator graphite
_diffrn_radiation_source 'fine-focus sealed tube'
_diffrn_radiation_type MoK\a
_diffrn_radiation_wavelength 0.71073
_diffrn_reflns_av_R_equivalents 0.0230
_diffrn_reflns_av_sigmaI/netI 0.0278
_diffrn_reflns_limit_h_max 16
_diffrn_reflns_limit_h_min -19
_diffrn_reflns_limit_k_max 6
_diffrn_reflns_limit_k_min -7
_diffrn_reflns_limit_l_max 17
_diffrn_reflns_limit_l_min -17
_diffrn_reflns_number 6710
_diffrn_reflns_theta_full 26.10
_diffrn_reflns_theta_max 26.10
_diffrn_reflns_theta_min 2.70
_diffrn_standards_number 0
_exptl_absorpt_coefficient_mu 0.101
_exptl_absorpt_correction_T_max 0.9910
_exptl_absorpt_correction_T_min 0.9541
_exptl_absorpt_correction_type multi-scan
_exptl_absorpt_process_details '(SADABS; Sheldrick, 1996)'
_exptl_crystal_colour colourless
_exptl_crystal_density_diffrn 1.398
_exptl_crystal_density_method 'not measured'
_exptl_crystal_description column
_exptl_crystal_F_000 560
_exptl_crystal_size_max 0.47
_exptl_crystal_size_mid 0.17
_exptl_crystal_size_min 0.09
_refine_diff_density_max 0.182
_refine_diff_density_min -0.191
_refine_ls_extinction_method none
_refine_ls_goodness_of_fit_ref 0.972
_refine_ls_hydrogen_treatment constr
_refine_ls_matrix_type full
_refine_ls_number_parameters 181
_refine_ls_number_reflns 2520
_refine_ls_number_restraints 0
_refine_ls_restrained_S_all 0.972
_refine_ls_R_factor_all 0.0573
_refine_ls_R_factor_gt 0.0426
_refine_ls_shift/su_max 0.001
_refine_ls_shift/su_mean 0.000
_refine_ls_structure_factor_coef Fsqd
_refine_ls_weighting_details 'calc w=1/[\s^2^(Fo^2^)+(0.1P)^2^] where P=(Fo^2^+2Fc^2^)/3'
_refine_ls_weighting_scheme calc
_refine_ls_wR_factor_gt 0.1280
_refine_ls_wR_factor_ref 0.1429
_reflns_number_gt 1923
_reflns_number_total 2520
_reflns_threshold_expression I>2\s(I)
_cod_data_source_file is2101.cif
_cod_data_source_block I
_cod_original_sg_symbol_H-M 'P 21/c'
_cod_database_code 2211474
_cod_database_fobs_code 2211474

loop_
_symmetry_equiv_pos_as_xyz
'x, y, z'
'-x, y+1/2, -z+1/2'
'-x, -y, -z'
'x, -y-1/2, z-1/2'

loop_
_atom_site_type_symbol
_atom_site_label
_atom_site_fract_x
_atom_site_fract_y
_atom_site_fract_z
_atom_site_U_iso_or_equiv
_atom_site_adp_type
_atom_site_calc_flag
_atom_site_refinement_flags
_atom_site_occupancy
F F1 0.73132(8) 0.0299(2) 0.82666(8) 0.0783(4) Uani d . 1
C C14 1.07969(11) 0.3440(3) 1.17473(11) 0.0476(4) Uani d . 1
H H14A 1.1198 0.2328 1.2026 0.057 Uiso calc R 1
N N1 0.84451(9) 0.5051(2) 1.09814(10) 0.0465(4) Uani d . 1
C C8 0.74309(10) 0.2240(3) 1.00551(10) 0.0415(4) Uani d . 1
H H8A 0.7236 0.3328 0.9540 0.050 Uiso calc R 1
H H8B 0.7925 0.1414 0.9922 0.050 Uiso calc R 1
N N2 0.82312(10) 0.7122(3) 1.06016(11) 0.0594(4) Uani d . 1
C C10 0.93446(10) 0.4781(2) 1.12024(9) 0.0391(4) Uani d . 1
N N3 0.89552(10) 0.8195(2) 1.05724(11) 0.0553(4) Uani d . 1
C C15 0.99127(11) 0.3037(3) 1.16131(10) 0.0431(4) Uani d . 1
H H15A 0.9700 0.1681 1.1785 0.052 Uiso calc R 1
C C12 1.05736(11) 0.7183(3) 1.10718(11) 0.0473(4) Uani d . 1
H H12A 1.0790 0.8525 1.0891 0.057 Uiso calc R 1
O O1 0.63199(9) 0.0660(3) 1.07216(10) 0.0762(5) Uani d . 1
C C11 0.96620(11) 0.6808(2) 1.09384(10) 0.0422(4) Uani d . 1
C C7 0.66832(10) 0.0648(3) 1.00583(12) 0.0473(4) Uani d . 1
C C6 0.63805(10) -0.1001(3) 0.92444(11) 0.0459(4) Uani d . 1
C C5 0.67040(11) -0.1186(3) 0.84222(12) 0.0516(4) Uani d . 1
C C9 0.77424(11) 0.3463(3) 1.10168(12) 0.0532(5) Uani d . 1
H H9A 0.7246 0.4255 1.1163 0.064 Uiso calc R 1
H H9B 0.7960 0.2385 1.1531 0.064 Uiso calc R 1
C C13 1.11281(11) 0.5484(3) 1.14793(11) 0.0484(4) Uani d . 1
H H13A 1.1738 0.5676 1.1583 0.058 Uiso calc R 1
C C1 0.57469(11) -0.2587(3) 0.93320(14) 0.0610(5) Uani d . 1
H H1A 0.5505 -0.2532 0.9868 0.073 Uiso calc R 1
C C4 0.64411(13) -0.2827(3) 0.77343(14) 0.0631(5) Uani d . 1
H H4A 0.6681 -0.2893 0.7198 0.076 Uiso calc R 1
C C3 0.58224(13) -0.4361(4) 0.78476(15) 0.0708(6) Uani d . 1
H H3B 0.5640 -0.5486 0.7389 0.085 Uiso calc R 1
C C2 0.54705(13) -0.4230(4) 0.86449(16) 0.0748(6) Uani d . 1
H H2B 0.5043 -0.5260 0.8719 0.090 Uiso calc R 1

loop_
_atom_site_aniso_label
_atom_site_aniso_U_11
_atom_site_aniso_U_22
_atom_site_aniso_U_33
_atom_site_aniso_U_12
_atom_site_aniso_U_13
_atom_site_aniso_U_23
F1 0.0938(9) 0.0897(9) 0.0622(7) -0.0365(7) 0.0398(7) -0.0199(6)
C14 0.0549(10) 0.0464(10) 0.0414(9) 0.0106(7) 0.0118(7) 0.0029(7)
N1 0.0489(8) 0.0441(8) 0.0438(7) 0.0000(6) 0.0062(6) -0.0044(6)
C8 0.0418(9) 0.0432(9) 0.0400(8) 0.0029(7) 0.0111(6) 0.0017(6)
N2 0.0608(10) 0.0499(9) 0.0610(9) 0.0133(7) 0.0025(7) -0.0008(7)
C10 0.0492(9) 0.0380(9) 0.0292(7) -0.0009(7) 0.0082(6) -0.0068(6)
N3 0.0607(10) 0.0417(9) 0.0591(9) 0.0062(7) 0.0068(7) 0.0016(6)
C15 0.0586(10) 0.0347(8) 0.0360(8) 0.0018(7) 0.0119(7) -0.0001(6)
C12 0.0612(11) 0.0408(9) 0.0423(9) -0.0071(8) 0.0173(7) -0.0022(6)
O1 0.0708(9) 0.1059(12) 0.0634(9) -0.0246(8) 0.0385(7) -0.0178(8)
C11 0.0567(10) 0.0350(8) 0.0333(7) 0.0019(7) 0.0082(7) -0.0024(6)
C7 0.0403(9) 0.0574(11) 0.0448(9) 0.0019(7) 0.0117(7) 0.0032(7)
C6 0.0383(8) 0.0490(10) 0.0474(9) 0.0001(7) 0.0047(7) 0.0043(7)
C5 0.0507(10) 0.0533(10) 0.0496(9) -0.0058(8) 0.0100(7) -0.0015(8)
C9 0.0494(10) 0.0659(12) 0.0451(9) -0.0060(8) 0.0134(7) -0.0067(8)
C13 0.0493(9) 0.0554(10) 0.0430(9) 0.0001(8) 0.0163(7) -0.0029(7)
C1 0.0480(10) 0.0696(12) 0.0627(11) -0.0102(9) 0.0082(8) 0.0077(9)
C4 0.0666(12) 0.0625(12) 0.0558(11) -0.0003(10) 0.0069(9) -0.0109(9)
C3 0.0715(14) 0.0585(12) 0.0695(13) -0.0058(10) -0.0073(10) -0.0102(9)
C2 0.0641(13) 0.0655(14) 0.0849(16) -0.0216(10) -0.0003(11) 0.0047(11)

loop_
_atom_type_symbol
_atom_type_description
_atom_type_scat_dispersion_real
_atom_type_scat_dispersion_imag
_atom_type_scat_source
C C 0.0033 0.0016 'International Tables Vol C Tables 4.2.6.8 and 6.1.1.4'
H H 0.0000 0.0000 'International Tables Vol C Tables 4.2.6.8 and 6.1.1.4'
N N 0.0061 0.0033 'International Tables Vol C Tables 4.2.6.8 and 6.1.1.4'
O O 0.0106 0.0060 'International Tables Vol C Tables 4.2.6.8 and 6.1.1.4'
F F 0.0171 0.0103 'International Tables Vol C Tables 4.2.6.8 and 6.1.1.4'

loop_
_geom_angle_atom_site_label_1
_geom_angle_atom_site_label_2
_geom_angle_atom_site_label_3
_geom_angle
C15 C14 C13 122.51(15)
C15 C14 H14A 118.7
C13 C14 H14A 118.7
N2 N1 C10 109.59(14)
N2 N1 C9 119.65(14)
C10 N1 C9 130.50(14)
C7 C8 C9 112.06(13)
C7 C8 H8A 109.2
C9 C8 H8A 109.2
C7 C8 H8B 109.2
C9 C8 H8B 109.2
H8A C8 H8B 107.9
N3 N2 N1 109.36(14)
N1 C10 C11 104.27(14)
N1 C10 C15 133.66(15)
C11 C10 C15 122.06(15)
N2 N3 C11 107.96(14)
C14 C15 C10 116.04(14)
C14 C15 H15A 122.0
C10 C15 H15A 122.0
C13 C12 C11 116.79(15)
C13 C12 H12A 121.6
C11 C12 H12A 121.6
N3 C11 C10 108.82(15)
N3 C11 C12 130.09(15)
C10 C11 C12 121.09(14)
O1 C7 C8 120.52(15)
O1 C7 C6 119.02(15)
C8 C7 C6 120.46(13)
C5 C6 C1 115.68(16)
C5 C6 C7 126.25(15)
C1 C6 C7 117.98(15)
F1 C5 C4 116.57(16)
F1 C5 C6 119.99(15)
C4 C5 C6 123.44(17)
N1 C9 C8 110.86(13)
N1 C9 H9A 109.5
C8 C9 H9A 109.5
N1 C9 H9B 109.5
C8 C9 H9B 109.5
H9A C9 H9B 108.1
C12 C13 C14 121.50(16)
C12 C13 H13A 119.3
C14 C13 H13A 119.3
C2 C1 C6 121.61(18)
C2 C1 H1A 119.2
C6 C1 H1A 119.2
C3 C4 C5 119.24(19)
C3 C4 H4A 120.4
C5 C4 H4A 120.4
C4 C3 C2 119.59(19)
C4 C3 H3B 120.2
C2 C3 H3B 120.2
C1 C2 C3 120.44(19)
C1 C2 H2B 119.8
C3 C2 H2B 119.8

loop_
_geom_bond_atom_site_label_1
_geom_bond_atom_site_label_2
_geom_bond_distance
F1 C5 1.355(2)
C14 C15 1.362(2)
C14 C13 1.413(2)
C14 H14A 0.9300
N1 N2 1.357(2)
N1 C10 1.365(2)
N1 C9 1.457(2)
C8 C7 1.503(2)
C8 C9 1.520(2)
C8 H8A 0.9700
C8 H8B 0.9700
N2 N3 1.305(2)
C10 C11 1.393(2)
C10 C15 1.397(2)
N3 C11 1.372(2)
C15 H15A 0.9300
C12 C13 1.364(2)
C12 C11 1.401(2)
C12 H12A 0.9300
O1 C7 1.214(2)
C7 C6 1.503(2)
C6 C5 1.387(2)
C6 C1 1.394(2)
C5 C4 1.373(3)
C9 H9A 0.9700
C9 H9B 0.9700
C13 H13A 0.9300
C1 C2 1.377(3)
C1 H1A 0.9300
C4 C3 1.367(3)
C4 H4A 0.9300
C3 C2 1.378(3)
C3 H3B 0.9300
C2 H2B 0.9300

loop_
_geom_hbond_atom_site_label_D
_geom_hbond_atom_site_label_H
_geom_hbond_atom_site_label_A
_geom_hbond_site_symmetry_A
_geom_hbond_distance_DH
_geom_hbond_distance_HA
_geom_hbond_distance_DA
_geom_hbond_angle_DHA
_geom_hbond_publ_flag
C8 H8B F1 1_555 0.97 2.40 2.760(2) 101 yes
C8 H8B N3 1_545 0.97 2.53 3.336(3) 140 yes
C15 H15A Cg3 2_747 0.93 2.80 3.446(2) 127 yes

loop_
_geom_torsion_atom_site_label_1
_geom_torsion_atom_site_label_2
_geom_torsion_atom_site_label_3
_geom_torsion_atom_site_label_4
_geom_torsion
C10 N1 N2 N3 -0.20(18)
C9 N1 N2 N3 -175.08(13)
N2 N1 C10 C11 0.23(16)
C9 N1 C10 C11 174.38(15)
N2 N1 C10 C15 178.92(15)
C9 N1 C10 C15 -6.9(3)
N1 N2 N3 C11 0.08(18)
C13 C14 C15 C10 -0.7(2)
N1 C10 C15 C14 -178.02(15)
C11 C10 C15 C14 0.5(2)
N2 N3 C11 C10 0.07(17)
N2 N3 C11 C12 -179.16(15)
N1 C10 C11 N3 -0.18(16)
C15 C10 C11 N3 -179.06(13)
N1 C10 C11 C12 179.13(13)
C15 C10 C11 C12 0.2(2)
C13 C12 C11 N3 178.45(15)
C13 C12 C11 C10 -0.7(2)
C9 C8 C7 O1 9.6(2)
C9 C8 C7 C6 -169.74(14)
O1 C7 C6 C5 177.82(17)
C8 C7 C6 C5 -2.8(3)
O1 C7 C6 C1 -5.7(2)
C8 C7 C6 C1 173.64(15)
C1 C6 C5 F1 179.10(15)
C7 C6 C5 F1 -4.4(3)
C1 C6 C5 C4 -1.0(3)
C7 C6 C5 C4 175.50(16)
N2 N1 C9 C8 83.72(18)
C10 N1 C9 C8 -89.93(19)
C7 C8 C9 N1 -177.98(13)
C11 C12 C13 C14 0.4(2)
C15 C14 C13 C12 0.3(2)
C5 C6 C1 C2 0.4(3)
C7 C6 C1 C2 -176.39(17)
F1 C5 C4 C3 -179.45(17)
C6 C5 C4 C3 0.7(3)
C5 C4 C3 C2 0.3(3)
C6 C1 C2 C3 0.5(3)
C4 C3 C2 C1 -0.9(3)

loop_
_cod_related_entry_id
_cod_related_entry_database
_cod_related_entry_code
1 ChemSpider 21125894
